data_1557622
loop_
_publ_author_name
'Li, Kangkang'
'Ye, Junhao'
'Wang, Zhen'
'Mu, Hongliang'
'Jian, Zhongbao'

_publ_section_title
;
 Indole-bridged bisphosphine-monoxide palladium catalysts for ethylene
 polymerization and copolymerization with polar monomers
;
_journal_issue 15
_journal_name_full 'Polymer Chemistry'
_journal_page_first 2740
_journal_page_last 2748
_journal_paper_doi 10.1039/D0PY00100G
_journal_volume 11
_journal_year 2020
_chemical_formula_moiety 'C35 H32 Cl N O3 P2 Pd'
_chemical_formula_sum 'C35 H32 Cl N O3 P2 Pd'
_chemical_formula_weight 718.40
_space_group_crystal_system triclinic
_space_group_IT_number 2
_space_group_name_Hall '-P 1'
_space_group_name_H-M_alt 'P -1'
_atom_sites_solution_hydrogens geom
_atom_sites_solution_primary iterative
_audit_creation_date 2019-11-22
_audit_creation_method
;
Olex2 1.2
(compiled 2018.05.29 svn.r3508 for OlexSys, GUI svn.r5506)
;
_audit_update_record
;
2020-01-06 deposited with the CCDC.	2020-03-18 downloaded from the CCDC.
;
_cell_angle_alpha 78.2720(10)
_cell_angle_beta 71.1550(10)
_cell_angle_gamma 88.7090(10)
_cell_formula_units_Z 2
_cell_length_a 11.0648(4)
_cell_length_b 12.5473(5)
_cell_length_c 15.4261(5)
_cell_measurement_reflns_used 9890
_cell_measurement_temperature 173
_cell_measurement_theta_max 58.877
_cell_measurement_theta_min 3.094
_cell_volume 1982.39(13)
_computing_cell_refinement 'SAINT V8.38A (?, 2016)'
_computing_data_reduction 'SAINT V8.38A (?, 2016)'
_computing_molecular_graphics 'Olex2 (Dolomanov et al., 2009)'
_computing_publication_material 'Olex2 (Dolomanov et al., 2009)'
_computing_structure_refinement 'ShelXL (Sheldrick, 2015)'
_computing_structure_solution 'olex2.solve (Bourhis et al., 2015)'
_diffrn_ambient_temperature 173.0
_diffrn_measured_fraction_theta_full 0.950
_diffrn_measured_fraction_theta_max 0.950
_diffrn_measurement_device_type 'bruker apex ccd'
_diffrn_radiation_type CuK\a
_diffrn_radiation_wavelength 1.54184
_diffrn_reflns_av_R_equivalents 0.0415
_diffrn_reflns_av_unetI/netI 0.0523
_diffrn_reflns_Laue_measured_fraction_full 0.950
_diffrn_reflns_Laue_measured_fraction_max 0.950
_diffrn_reflns_limit_h_max 12
_diffrn_reflns_limit_h_min -12
_diffrn_reflns_limit_k_max 13
_diffrn_reflns_limit_k_min -13
_diffrn_reflns_limit_l_max 17
_diffrn_reflns_limit_l_min -16
_diffrn_reflns_number 13025
_diffrn_reflns_point_group_measured_fraction_full 0.950
_diffrn_reflns_point_group_measured_fraction_max 0.950
_diffrn_reflns_theta_full 58.946
_diffrn_reflns_theta_max 58.946
_diffrn_reflns_theta_min 3.094
_exptl_absorpt_coefficient_mu 5.393
_exptl_absorpt_correction_T_max 0.7516
_exptl_absorpt_correction_T_min 0.3466
_exptl_absorpt_correction_type multi-scan
_exptl_crystal_colour 'clear light colourless'
_exptl_crystal_colour_lustre clear
_exptl_crystal_colour_modifier light
_exptl_crystal_colour_primary colourless
_exptl_crystal_density_diffrn 1.204
_exptl_crystal_description block
_exptl_crystal_F_000 732
_exptl_crystal_size_max 0.3
_exptl_crystal_size_mid 0.23
_exptl_crystal_size_min 0.1
_refine_diff_density_max 0.872
_refine_diff_density_min -1.207
_refine_diff_density_rms 0.096
_refine_ls_extinction_method none
_refine_ls_goodness_of_fit_ref 1.065
_refine_ls_hydrogen_treatment constr
_refine_ls_matrix_type full
_refine_ls_number_parameters 391
_refine_ls_number_reflns 5418
_refine_ls_number_restraints 0
_refine_ls_restrained_S_all 1.065
_refine_ls_R_factor_all 0.0473
_refine_ls_R_factor_gt 0.0463
_refine_ls_shift/su_max 0.000
_refine_ls_shift/su_mean 0.000
_refine_ls_structure_factor_coef Fsqd
_refine_ls_weighting_details 'w=1/[\s^2^(Fo^2^)+(0.0550P)^2^+7.1774P] where P=(Fo^2^+2Fc^2^)/3'
_refine_ls_weighting_scheme calc
_refine_ls_wR_factor_gt 0.1246
_refine_ls_wR_factor_ref 0.1257
_reflns_Friedel_coverage 0.000
_reflns_number_gt 5255
_reflns_number_total 5418
_reflns_threshold_expression 'I > 2\s(I)'
_cod_data_source_file d0py00100g2.cif
_cod_data_source_block 190625a_1_0m_sq
_cod_depositor_comments
;Adding full bibliography for 1557622--1557624.cif.

 Adding full bibliography for 1557622--1557624.cif.
;
_cod_database_code 1557622
_shelx_shelxl_version_number 2016/6
_shelx_space_group_comment
;
The symmetry employed for this shelxl refinement is uniquely defined
by the following loop, which should always be used as a source of
symmetry information in preference to the above space-group names.
They are only intended as comments.
;
_shelx_estimated_absorpt_t_max 0.615
_shelx_estimated_absorpt_t_min 0.295
_olex2_refinement_description
;
1. Fixed Uiso
 At 1.2 times of:
  All C(H) groups, {H35A,H35B,H35C} of C35
 At 1.5 times of:
  {H22A,H22B,H22C} of C22, {H15A,H15B,H15C} of C15
2.a Aromatic/amide H refined with riding coordinates:
 C13(H13), C20(H20), C11(H11), C4(H4), C17(H17), C10(H10), C30(H30), C7(H7),
 C19(H19), C24(H24), C2(H2), C3(H3), C31(H31), C12(H12), C18(H18), C1(H1),
 C32(H32), C28(H28), C34(H34), C26(H26), C25(H25), C33(H33), C27(H27)
2.b Idealised Me refined as rotating group:
 C35(H35A,H35B,H35C), C15(H15A,H15B,H15C), C22(H22A,H22B,H22C)
;
_platon_squeeze_void_probe_radius 1.20
_olex2_submission_special_instructions 'No special instructions were received'

loop_
_space_group_symop_operation_xyz
'x, y, z'
'-x, -y, -z'

loop_
_atom_site_label
_atom_site_type_symbol
_atom_site_fract_x
_atom_site_fract_y
_atom_site_fract_z
_atom_site_U_iso_or_equiv
_atom_site_adp_type
_atom_site_occupancy
_atom_site_site_symmetry_order
_atom_site_calc_flag
_atom_site_refinement_flags_posn
_atom_site_refinement_flags_adp
_atom_site_refinement_flags_occupancy
_atom_site_disorder_assembly
_atom_site_disorder_group
Pd1 Pd 0.45116(3) 0.49621(2) 0.76578(2) 0.01595(14) Uani 1 1 d . . . . .
P2 P 0.62595(10) 0.60104(8) 0.68754(7) 0.0150(2) Uani 1 1 d . . . . .
Cl1 Cl 0.25502(10) 0.39669(9) 0.84987(7) 0.0252(3) Uani 1 1 d . . . . .
P1 P 0.34507(10) 0.74003(9) 0.73750(7) 0.0167(3) Uani 1 1 d . . . . .
O1 O 0.3568(3) 0.6339(2) 0.7060(2) 0.0201(7) Uani 1 1 d . . . . .
O3 O 0.6565(3) 0.4428(2) 0.5681(2) 0.0254(7) Uani 1 1 d . . . . .
O2 O 0.6821(3) 0.5667(3) 0.8617(2) 0.0292(8) Uani 1 1 d . . . . .
N1 N 0.4907(3) 0.7936(3) 0.7229(2) 0.0164(8) Uani 1 1 d . . . . .
C14 C 0.6631(4) 0.5439(4) 0.5149(3) 0.0189(9) Uani 1 1 d . . . . .
C35 C 0.5527(4) 0.3691(3) 0.8077(3) 0.0199(9) Uani 1 1 d . . . . .
H35A H 0.638189 0.372829 0.761353 0.024 Uiso 1 1 calc GR . . . .
H35B H 0.508249 0.300071 0.813487 0.024 Uiso 1 1 calc GR . . . .
H35C H 0.560223 0.373681 0.868480 0.024 Uiso 1 1 calc GR . . . .
C8 C 0.6062(4) 0.7371(3) 0.7123(3) 0.0165(9) Uani 1 1 d . . . . .
C29 C 0.2509(4) 0.7280(4) 0.8576(3) 0.0211(10) Uani 1 1 d . . . . .
C13 C 0.6783(4) 0.5653(4) 0.4194(3) 0.0226(10) Uani 1 1 d . . . . .
H13 H 0.679159 0.507069 0.388242 0.027 Uiso 1 1 calc R . . . .
C5 C 0.5177(4) 0.9008(3) 0.7316(3) 0.0194(10) Uani 1 1 d . . . . .
C9 C 0.6582(4) 0.6306(4) 0.5608(3) 0.0180(9) Uani 1 1 d . . . . .
C20 C 0.9081(5) 0.5313(4) 0.8038(4) 0.0300(11) Uani 1 1 d . . . . .
H20 H 0.915428 0.520030 0.864634 0.036 Uiso 1 1 calc R . . . .
C21 C 0.7911(4) 0.5555(4) 0.7920(3) 0.0235(10) Uani 1 1 d . . . . .
C11 C 0.6904(5) 0.7582(4) 0.4143(3) 0.0275(11) Uani 1 1 d . . . . .
H11 H 0.700540 0.831112 0.379682 0.033 Uiso 1 1 calc R . . . .
C4 C 0.4387(5) 0.9882(4) 0.7434(4) 0.0274(11) Uani 1 1 d . . . . .
H4 H 0.351973 0.982485 0.746228 0.033 Uiso 1 1 calc R . . . .
C23 C 0.2804(4) 0.8375(4) 0.6647(3) 0.0206(10) Uani 1 1 d . . . . .
C16 C 0.7796(4) 0.5717(3) 0.7023(3) 0.0180(9) Uani 1 1 d . . . . .
C6 C 0.6453(4) 0.9076(4) 0.7279(3) 0.0206(10) Uani 1 1 d . . . . .
C17 C 0.8884(4) 0.5649(4) 0.6264(3) 0.0222(10) Uani 1 1 d . . . . .
H17 H 0.882366 0.577077 0.565136 0.027 Uiso 1 1 calc R . . . .
C10 C 0.6738(4) 0.7372(4) 0.5084(3) 0.0207(10) Uani 1 1 d . . . . .
H10 H 0.672899 0.796262 0.538471 0.025 Uiso 1 1 calc R . . . .
C30 C 0.1365(5) 0.6688(4) 0.8882(4) 0.0330(12) Uani 1 1 d . . . . .
H30 H 0.113606 0.633511 0.846323 0.040 Uiso 1 1 calc R . . . .
C7 C 0.6987(4) 0.8040(4) 0.7149(3) 0.0206(10) Uani 1 1 d . . . . .
H7 H 0.784312 0.785726 0.709155 0.025 Uiso 1 1 calc R . . . .
C19 C 1.0142(5) 0.5235(4) 0.7286(4) 0.0310(11) Uani 1 1 d . . . . .
H19 H 1.093882 0.506290 0.737658 0.037 Uiso 1 1 calc R . . . .
C24 C 0.3531(5) 0.8718(4) 0.5709(3) 0.0275(11) Uani 1 1 d . . . . .
H24 H 0.437239 0.847120 0.548908 0.033 Uiso 1 1 calc R . . . .
C2 C 0.6191(5) 1.0916(4) 0.7471(4) 0.0319(12) Uani 1 1 d . . . . .
H2 H 0.652388 1.157911 0.752945 0.038 Uiso 1 1 calc R . . . .
C3 C 0.4910(5) 1.0833(4) 0.7507(4) 0.0319(12) Uani 1 1 d . . . . .
H3 H 0.439356 1.144467 0.758442 0.038 Uiso 1 1 calc R . . . .
C31 C 0.0542(5) 0.6596(5) 0.9787(4) 0.0366(12) Uani 1 1 d . . . . .
H31 H -0.025458 0.619799 0.998774 0.044 Uiso 1 1 calc R . . . .
C12 C 0.6921(5) 0.6722(4) 0.3706(3) 0.0288(11) Uani 1 1 d . . . . .
H12 H 0.702974 0.686800 0.305618 0.035 Uiso 1 1 calc R . . . .
C18 C 1.0043(5) 0.5408(4) 0.6393(4) 0.0290(11) Uani 1 1 d . . . . .
H18 H 1.077413 0.535934 0.587204 0.035 Uiso 1 1 calc R . . . .
C1 C 0.6963(5) 1.0058(4) 0.7352(4) 0.0285(11) Uani 1 1 d . . . . .
H1 H 0.783146 1.012208 0.731912 0.034 Uiso 1 1 calc R . . . .
C32 C 0.0889(6) 0.7087(5) 1.0389(4) 0.0431(14) Uani 1 1 d . . . . .
H32 H 0.032452 0.703865 1.100943 0.052 Uiso 1 1 calc R . . . .
C28 C 0.1584(5) 0.8762(5) 0.6961(4) 0.0397(13) Uani 1 1 d . . . . .
H28 H 0.107879 0.855642 0.760168 0.048 Uiso 1 1 calc R . . . .
C15 C 0.6493(5) 0.3508(4) 0.5273(4) 0.0286(11) Uani 1 1 d . . . . .
H15A H 0.730374 0.346415 0.478050 0.043 Uiso 1 1 calc GR . . . .
H15B H 0.579822 0.359504 0.500286 0.043 Uiso 1 1 calc GR . . . .
H15C H 0.632604 0.283907 0.575743 0.043 Uiso 1 1 calc GR . . . .
C34 C 0.2854(6) 0.7747(5) 0.9202(4) 0.0422(14) Uani 1 1 d . . . . .
H34 H 0.365259 0.813976 0.901082 0.051 Uiso 1 1 calc R . . . .
C22 C 0.6859(7) 0.5478(7) 0.9553(4) 0.061(2) Uani 1 1 d . . . . .
H22A H 0.749863 0.598183 0.958754 0.092 Uiso 1 1 calc GR . . . .
H22B H 0.708775 0.472613 0.973439 0.092 Uiso 1 1 calc GR . . . .
H22C H 0.601747 0.559735 0.997990 0.092 Uiso 1 1 calc GR . . . .
C26 C 0.1833(6) 0.9762(5) 0.5421(4) 0.0414(14) Uani 1 1 d . . . . .
H26 H 0.149135 1.023254 0.500087 0.050 Uiso 1 1 calc R . . . .
C25 C 0.3056(5) 0.9407(4) 0.5094(4) 0.0329(12) Uani 1 1 d . . . . .
H25 H 0.356164 0.963484 0.445532 0.039 Uiso 1 1 calc R . . . .
C33 C 0.2036(7) 0.7643(6) 1.0108(4) 0.0569(19) Uani 1 1 d . . . . .
H33 H 0.227609 0.796321 1.053905 0.068 Uiso 1 1 calc R . . . .
C27 C 0.1112(6) 0.9445(5) 0.6338(4) 0.0477(16) Uani 1 1 d . . . . .
H27 H 0.027273 0.969802 0.655191 0.057 Uiso 1 1 calc R . . . .

loop_
_atom_site_aniso_label
_atom_site_aniso_U_11
_atom_site_aniso_U_22
_atom_site_aniso_U_33
_atom_site_aniso_U_23
_atom_site_aniso_U_13
_atom_site_aniso_U_12
Pd1 0.0170(2) 0.0124(2) 0.0185(2) -0.00594(14) -0.00402(14) -0.00252(13)
P2 0.0163(5) 0.0123(5) 0.0182(6) -0.0073(4) -0.0056(4) 0.0005(4)
Cl1 0.0239(6) 0.0285(6) 0.0198(5) -0.0040(5) -0.0025(4) -0.0103(5)
P1 0.0167(6) 0.0137(5) 0.0195(6) -0.0047(4) -0.0046(4) -0.0010(4)
O1 0.0222(16) 0.0153(15) 0.0257(16) -0.0099(13) -0.0082(13) -0.0004(12)
O3 0.0390(19) 0.0144(16) 0.0285(17) -0.0107(14) -0.0148(15) 0.0019(14)
O2 0.0268(18) 0.042(2) 0.0204(17) -0.0114(15) -0.0074(14) 0.0017(15)
N1 0.0174(19) 0.0099(17) 0.0223(19) -0.0058(15) -0.0053(15) -0.0006(14)
C14 0.014(2) 0.020(2) 0.025(2) -0.0094(19) -0.0067(18) 0.0020(17)
C35 0.023(2) 0.009(2) 0.026(2) -0.0062(18) -0.0049(19) -0.0028(18)
C8 0.019(2) 0.011(2) 0.019(2) -0.0043(17) -0.0059(18) -0.0021(17)
C29 0.020(2) 0.019(2) 0.021(2) -0.0038(19) -0.0021(19) 0.0021(18)
C13 0.023(2) 0.025(3) 0.026(2) -0.014(2) -0.012(2) 0.0023(19)
C5 0.023(2) 0.012(2) 0.021(2) -0.0046(18) -0.0034(19) -0.0042(18)
C9 0.014(2) 0.019(2) 0.022(2) -0.0075(19) -0.0042(18) -0.0020(17)
C20 0.034(3) 0.031(3) 0.033(3) -0.006(2) -0.021(2) 0.000(2)
C21 0.026(3) 0.014(2) 0.030(3) -0.0052(19) -0.008(2) -0.0001(19)
C11 0.033(3) 0.022(2) 0.024(3) -0.001(2) -0.007(2) -0.002(2)
C4 0.029(3) 0.014(2) 0.039(3) -0.010(2) -0.009(2) 0.003(2)
C23 0.020(2) 0.019(2) 0.024(2) -0.0070(19) -0.0075(19) -0.0013(18)
C16 0.021(2) 0.012(2) 0.023(2) -0.0066(18) -0.0066(19) 0.0006(17)
C6 0.024(2) 0.015(2) 0.022(2) -0.0051(19) -0.0048(19) -0.0061(18)
C17 0.022(2) 0.021(2) 0.024(2) -0.009(2) -0.006(2) 0.0009(19)
C10 0.021(2) 0.017(2) 0.023(2) -0.0074(19) -0.0043(19) -0.0020(18)
C30 0.027(3) 0.041(3) 0.029(3) -0.009(2) -0.004(2) -0.009(2)
C7 0.020(2) 0.016(2) 0.026(2) -0.0049(19) -0.0072(19) -0.0013(18)
C19 0.023(3) 0.033(3) 0.042(3) -0.012(2) -0.016(2) 0.006(2)
C24 0.032(3) 0.024(3) 0.026(3) -0.005(2) -0.007(2) 0.002(2)
C2 0.044(3) 0.014(2) 0.038(3) -0.007(2) -0.014(2) -0.008(2)
C3 0.039(3) 0.015(2) 0.042(3) -0.011(2) -0.010(2) 0.003(2)
C31 0.032(3) 0.039(3) 0.031(3) -0.001(2) -0.004(2) -0.005(2)
C12 0.028(3) 0.038(3) 0.019(2) -0.007(2) -0.005(2) -0.001(2)
C18 0.019(2) 0.029(3) 0.039(3) -0.013(2) -0.007(2) 0.003(2)
C1 0.032(3) 0.018(2) 0.038(3) -0.008(2) -0.012(2) -0.006(2)
C32 0.050(4) 0.037(3) 0.027(3) -0.006(2) 0.007(3) 0.000(3)
C28 0.030(3) 0.048(3) 0.036(3) -0.003(3) -0.007(2) 0.011(3)
C15 0.031(3) 0.021(2) 0.038(3) -0.018(2) -0.010(2) 0.001(2)
C34 0.050(3) 0.046(3) 0.027(3) -0.012(3) -0.003(3) -0.022(3)
C22 0.055(4) 0.107(6) 0.022(3) -0.017(3) -0.010(3) 0.011(4)
C26 0.048(3) 0.033(3) 0.048(3) -0.001(3) -0.027(3) 0.007(3)
C25 0.045(3) 0.028(3) 0.026(3) -0.001(2) -0.014(2) -0.001(2)
C33 0.078(5) 0.060(4) 0.025(3) -0.017(3) 0.001(3) -0.029(4)
C27 0.035(3) 0.053(4) 0.046(4) 0.003(3) -0.012(3) 0.023(3)

loop_
_atom_type_symbol
_atom_type_description
_atom_type_scat_dispersion_real
_atom_type_scat_dispersion_imag
_atom_type_scat_source
C C 0.0181 0.0091 'International Tables Vol C Tables 4.2.6.8 and 6.1.1.4'
H H 0.0000 0.0000 'International Tables Vol C Tables 4.2.6.8 and 6.1.1.4'
Cl Cl 0.3639 0.7018 'International Tables Vol C Tables 4.2.6.8 and 6.1.1.4'
N N 0.0311 0.0180 'International Tables Vol C Tables 4.2.6.8 and 6.1.1.4'
O O 0.0492 0.0322 'International Tables Vol C Tables 4.2.6.8 and 6.1.1.4'
P P 0.2955 0.4335 'International Tables Vol C Tables 4.2.6.8 and 6.1.1.4'
Pd Pd 0.1215 3.9337 'International Tables Vol C Tables 4.2.6.8 and 6.1.1.4'

loop_
_geom_angle_atom_site_label_1
_geom_angle_atom_site_label_2
_geom_angle_atom_site_label_3
_geom_angle
_geom_angle_site_symmetry_1
_geom_angle_site_symmetry_3
_geom_angle_publ_flag
P2 Pd1 Cl1 175.49(4) . . ?
O1 Pd1 P2 83.24(8) . . ?
O1 Pd1 Cl1 92.70(8) . . ?
C35 Pd1 P2 92.68(13) . . ?
C35 Pd1 Cl1 91.52(13) . . ?
C35 Pd1 O1 173.99(14) . . ?
C8 P2 Pd1 110.95(14) . . ?
C8 P2 C9 101.22(19) . . ?
C9 P2 Pd1 113.13(14) . . ?
C16 P2 Pd1 123.30(15) . . ?
C16 P2 C8 100.59(19) . . ?
C16 P2 C9 104.9(2) . . ?
O1 P1 N1 110.61(17) . . ?
O1 P1 C29 113.1(2) . . ?
O1 P1 C23 109.72(19) . . ?
N1 P1 C29 107.7(2) . . ?
N1 P1 C23 105.13(19) . . ?
C29 P1 C23 110.2(2) . . ?
P1 O1 Pd1 122.14(17) . . ?
C14 O3 C15 118.2(4) . . ?
C21 O2 C22 118.1(4) . . ?
C8 N1 P1 126.9(3) . . ?
C8 N1 C5 106.7(3) . . ?
C5 N1 P1 125.9(3) . . ?
O3 C14 C13 124.3(4) . . ?
O3 C14 C9 115.8(4) . . ?
C13 C14 C9 119.9(4) . . ?
Pd1 C35 H35A 109.5 . . ?
Pd1 C35 H35B 109.5 . . ?
Pd1 C35 H35C 109.5 . . ?
H35A C35 H35B 109.5 . . ?
H35A C35 H35C 109.5 . . ?
H35B C35 H35C 109.5 . . ?
N1 C8 P2 123.8(3) . . ?
C7 C8 P2 126.5(3) . . ?
C7 C8 N1 109.4(4) . . ?
C30 C29 P1 117.0(4) . . ?
C30 C29 C34 118.8(4) . . ?
C34 C29 P1 124.2(4) . . ?
C14 C13 H13 120.4 . . ?
C12 C13 C14 119.2(4) . . ?
C12 C13 H13 120.4 . . ?
C4 C5 N1 130.1(4) . . ?
C4 C5 C6 122.0(4) . . ?
C6 C5 N1 107.9(4) . . ?
C14 C9 P2 119.2(3) . . ?
C10 C9 P2 122.0(3) . . ?
C10 C9 C14 118.7(4) . . ?
C21 C20 H20 119.5 . . ?
C19 C20 H20 119.5 . . ?
C19 C20 C21 121.0(5) . . ?
O2 C21 C20 125.1(4) . . ?
O2 C21 C16 115.1(4) . . ?
C20 C21 C16 119.8(4) . . ?
C10 C11 H11 120.4 . . ?
C10 C11 C12 119.2(4) . . ?
C12 C11 H11 120.4 . . ?
C5 C4 H4 121.2 . . ?
C3 C4 C5 117.5(5) . . ?
C3 C4 H4 121.2 . . ?
C24 C23 P1 118.2(3) . . ?
C24 C23 C28 118.6(4) . . ?
C28 C23 P1 123.1(4) . . ?
C21 C16 P2 119.6(3) . . ?
C17 C16 P2 121.7(3) . . ?
C17 C16 C21 118.7(4) . . ?
C5 C6 C7 107.5(4) . . ?
C5 C6 C1 119.4(4) . . ?
C1 C6 C7 133.1(4) . . ?
C16 C17 H17 119.6 . . ?
C18 C17 C16 120.8(4) . . ?
C18 C17 H17 119.6 . . ?
C9 C10 H10 119.3 . . ?
C11 C10 C9 121.4(4) . . ?
C11 C10 H10 119.3 . . ?
C29 C30 H30 119.4 . . ?
C29 C30 C31 121.1(5) . . ?
C31 C30 H30 119.4 . . ?
C8 C7 C6 108.4(4) . . ?
C8 C7 H7 125.8 . . ?
C6 C7 H7 125.8 . . ?
C20 C19 H19 120.1 . . ?
C20 C19 C18 119.7(4) . . ?
C18 C19 H19 120.1 . . ?
C23 C24 H24 119.4 . . ?
C25 C24 C23 121.3(5) . . ?
C25 C24 H24 119.4 . . ?
C3 C2 H2 119.5 . . ?
C1 C2 H2 119.5 . . ?
C1 C2 C3 121.0(4) . . ?
C4 C3 C2 121.3(5) . . ?
C4 C3 H3 119.4 . . ?
C2 C3 H3 119.4 . . ?
C30 C31 H31 120.5 . . ?
C32 C31 C30 119.0(5) . . ?
C32 C31 H31 120.5 . . ?
C13 C12 H12 119.2 . . ?
C11 C12 C13 121.5(4) . . ?
C11 C12 H12 119.2 . . ?
C17 C18 C19 120.0(5) . . ?
C17 C18 H18 120.0 . . ?
C19 C18 H18 120.0 . . ?
C6 C1 H1 120.5 . . ?
C2 C1 C6 118.9(5) . . ?
C2 C1 H1 120.5 . . ?
C31 C32 H32 119.7 . . ?
C33 C32 C31 120.6(5) . . ?
C33 C32 H32 119.7 . . ?
C23 C28 H28 120.1 . . ?
C27 C28 C23 119.7(5) . . ?
C27 C28 H28 120.1 . . ?
O3 C15 H15A 109.5 . . ?
O3 C15 H15B 109.5 . . ?
O3 C15 H15C 109.5 . . ?
H15A C15 H15B 109.5 . . ?
H15A C15 H15C 109.5 . . ?
H15B C15 H15C 109.5 . . ?
C29 C34 H34 120.1 . . ?
C33 C34 C29 119.8(5) . . ?
C33 C34 H34 120.1 . . ?
O2 C22 H22A 109.5 . . ?
O2 C22 H22B 109.5 . . ?
O2 C22 H22C 109.5 . . ?
H22A C22 H22B 109.5 . . ?
H22A C22 H22C 109.5 . . ?
H22B C22 H22C 109.5 . . ?
C25 C26 H26 119.7 . . ?
C27 C26 H26 119.7 . . ?
C27 C26 C25 120.6(5) . . ?
C24 C25 C26 119.0(5) . . ?
C24 C25 H25 120.5 . . ?
C26 C25 H25 120.5 . . ?
C32 C33 C34 120.6(5) . . ?
C32 C33 H33 119.7 . . ?
C34 C33 H33 119.7 . . ?
C28 C27 H27 119.6 . . ?
C26 C27 C28 120.8(5) . . ?
C26 C27 H27 119.6 . . ?

loop_
_geom_bond_atom_site_label_1
_geom_bond_atom_site_label_2
_geom_bond_distance
_geom_bond_site_symmetry_2
_geom_bond_publ_flag
Pd1 P2 2.2110(11) . ?
Pd1 Cl1 2.3657(11) . ?
Pd1 O1 2.195(3) . ?
Pd1 C35 2.048(4) . ?
P2 C8 1.817(4) . ?
P2 C9 1.830(4) . ?
P2 C16 1.807(4) . ?
P1 O1 1.497(3) . ?
P1 N1 1.689(4) . ?
P1 C29 1.785(4) . ?
P1 C23 1.786(5) . ?
O3 C14 1.353(6) . ?
O3 C15 1.438(5) . ?
O2 C21 1.359(6) . ?
O2 C22 1.431(7) . ?
N1 C8 1.425(6) . ?
N1 C5 1.427(6) . ?
C14 C13 1.398(7) . ?
C14 C9 1.405(6) . ?
C35 H35A 0.9800 . ?
C35 H35B 0.9800 . ?
C35 H35C 0.9800 . ?
C8 C7 1.354(6) . ?
C29 C30 1.376(7) . ?
C29 C34 1.379(7) . ?
C13 H13 0.9500 . ?
C13 C12 1.383(7) . ?
C5 C4 1.390(7) . ?
C5 C6 1.398(6) . ?
C9 C10 1.397(6) . ?
C20 H20 0.9500 . ?
C20 C21 1.383(7) . ?
C20 C19 1.376(7) . ?
C21 C16 1.404(7) . ?
C11 H11 0.9500 . ?
C11 C10 1.372(7) . ?
C11 C12 1.380(7) . ?
C4 H4 0.9500 . ?
C4 C3 1.379(7) . ?
C23 C24 1.391(7) . ?
C23 C28 1.392(7) . ?
C16 C17 1.397(6) . ?
C6 C7 1.440(6) . ?
C6 C1 1.406(7) . ?
C17 H17 0.9500 . ?
C17 C18 1.378(7) . ?
C10 H10 0.9500 . ?
C30 H30 0.9500 . ?
C30 C31 1.383(7) . ?
C7 H7 0.9500 . ?
C19 H19 0.9500 . ?
C19 C18 1.389(7) . ?
C24 H24 0.9500 . ?
C24 C25 1.375(7) . ?
C2 H2 0.9500 . ?
C2 C3 1.406(8) . ?
C2 C1 1.364(7) . ?
C3 H3 0.9500 . ?
C31 H31 0.9500 . ?
C31 C32 1.364(8) . ?
C12 H12 0.9500 . ?
C18 H18 0.9500 . ?
C1 H1 0.9500 . ?
C32 H32 0.9500 . ?
C32 C33 1.359(9) . ?
C28 H28 0.9500 . ?
C28 C27 1.378(8) . ?
C15 H15A 0.9800 . ?
C15 H15B 0.9800 . ?
C15 H15C 0.9800 . ?
C34 H34 0.9500 . ?
C34 C33 1.379(8) . ?
C22 H22A 0.9800 . ?
C22 H22B 0.9800 . ?
C22 H22C 0.9800 . ?
C26 H26 0.9500 . ?
C26 C25 1.382(8) . ?
C26 C27 1.362(8) . ?
C25 H25 0.9500 . ?
C33 H33 0.9500 . ?
C27 H27 0.9500 . ?

loop_
_platon_squeeze_void_nr
_platon_squeeze_void_average_x
_platon_squeeze_void_average_y
_platon_squeeze_void_average_z
_platon_squeeze_void_volume
_platon_squeeze_void_count_electrons
_platon_squeeze_void_content
1 -0.009 0.000 0.000 615 198 ' '
